data_1561714
loop_
_publ_author_name
'Zhao, Long'
'Liu, Wei'
'Cao, Lixin'
'Su, Ge'
'Gao, Rongjie'
'Yang, Hongzhan'

_publ_section_title
;
 A new member of ferrous sulfates, FeSO4&#x00B7;2H2O with PtS topology
 showing spin-canted long-range antiferromagnetic ordering
;
_journal_name_full 'Journal of Solid State Chemistry'
_journal_page_first 58
_journal_page_last 63
_journal_paper_doi 10.1016/j.jssc.2015.07.036
_journal_volume 231
_journal_year 2015
_chemical_formula_sum 'Fe H4 O6 S'
_chemical_formula_weight 187.94
_space_group_IT_number 56
_space_group_name_Hall '-P 2ab 2ac'
_space_group_name_H-M_alt 'P c c n'
_symmetry_cell_setting orthorhombic
_symmetry_space_group_name_H-M 'P c c n'
_atom_sites_solution_hydrogens geom
_atom_sites_solution_primary direct
_atom_sites_solution_secondary difmap
_cell_angle_alpha 90.00
_cell_angle_beta 90.00
_cell_angle_gamma 90.00
_cell_formula_units_Z 4
_cell_length_a 6.316
_cell_length_b 7.755
_cell_length_c 8.988
_cell_measurement_temperature 293(2)
_cell_volume 440.237
_computing_structure_refinement 'SHELXL-97 (Sheldrick, 1997)'
_diffrn_ambient_temperature 293(2)
_diffrn_measured_fraction_theta_full 0.991
_diffrn_measured_fraction_theta_max 0.991
_diffrn_measurement_device_type CCD
_diffrn_measurement_method \W
_diffrn_radiation_monochromator graphite
_diffrn_radiation_source 'fine-focus sealed tube'
_diffrn_radiation_type MoK\a
_diffrn_radiation_wavelength 0.71073
_diffrn_reflns_av_R_equivalents 0.0373
_diffrn_reflns_av_sigmaI/netI 0.0292
_diffrn_reflns_limit_h_max 7
_diffrn_reflns_limit_h_min -8
_diffrn_reflns_limit_k_max 10
_diffrn_reflns_limit_k_min -4
_diffrn_reflns_limit_l_max 11
_diffrn_reflns_limit_l_min -11
_diffrn_reflns_number 2436
_diffrn_reflns_theta_full 28.26
_diffrn_reflns_theta_max 28.26
_diffrn_reflns_theta_min 4.16
_exptl_absorpt_coefficient_mu 3.834
_exptl_absorpt_correction_T_max 0.6159
_exptl_absorpt_correction_T_min 0.4726
_exptl_absorpt_correction_type multi-scan
_exptl_crystal_colour YELLOW
_exptl_crystal_density_diffrn 2.836
_exptl_crystal_density_method 'not measured'
_exptl_crystal_description CUBE
_exptl_crystal_F_000 376
_exptl_crystal_size_max 0.23
_exptl_crystal_size_mid 0.18
_exptl_crystal_size_min 0.14
_refine_diff_density_max 0.668
_refine_diff_density_min -0.971
_refine_diff_density_rms 0.174
_refine_ls_extinction_coef 0.26(2)
_refine_ls_extinction_expression Fc^*^=kFc[1+0.001xFc^2^\l^3^/sin(2\q)]^-1/4^
_refine_ls_extinction_method SHELXL
_refine_ls_goodness_of_fit_ref 1.046
_refine_ls_hydrogen_treatment mixed
_refine_ls_matrix_type full
_refine_ls_number_parameters 42
_refine_ls_number_reflns 543
_refine_ls_number_restraints 0
_refine_ls_restrained_S_all 1.046
_refine_ls_R_factor_all 0.0369
_refine_ls_R_factor_gt 0.0359
_refine_ls_shift/su_max 0.000
_refine_ls_shift/su_mean 0.000
_refine_ls_structure_factor_coef Fsqd
_refine_ls_weighting_details 'calc w=1/[\s^2^(Fo^2^)+(0.0922P)^2^+1.0259P] where P=(Fo^2^+2Fc^2^)/3'
_refine_ls_weighting_scheme calc
_refine_ls_wR_factor_gt 0.1277
_refine_ls_wR_factor_ref 0.1290
_reflns_number_gt 516
_reflns_number_total 543
_reflns_threshold_expression >2sigma(I)
_cod_data_source_file JSSC-2015-231-58.CIF
_cod_data_source_block 2
_cod_original_cell_volume 440.2
_cod_original_sg_symbol_H-M Pccn
_cod_database_code 1561714

loop_
_symmetry_equiv_pos_as_xyz
'x, y, z'
'-x+1/2, -y+1/2, z'
'x+1/2, -y, -z+1/2'
'-x, y+1/2, -z+1/2'
'-x, -y, -z'
'x-1/2, y-1/2, -z'
'-x-1/2, y, z-1/2'
'x, -y-1/2, z-1/2'

loop_
_atom_site_label
_atom_site_type_symbol
_atom_site_fract_x
_atom_site_fract_y
_atom_site_fract_z
_atom_site_U_iso_or_equiv
_atom_site_adp_type
_atom_site_occupancy
_atom_site_symmetry_multiplicity
_atom_site_calc_flag
_atom_site_refinement_flags
_atom_site_disorder_assembly
_atom_site_disorder_group
Fe1 Fe 0.5000 0.5000 0.5000 0.0074(4) Uani 1 2 d S . .
S1 S 0.2500 0.7500 0.24355(8) 0.0057(4) Uani 1 2 d S . .
O1 O 0.2887(3) 0.5965(2) 0.3375(2) 0.0123(6) Uani 1 1 d . . .
O2 O 0.0618(3) 0.7170(2) 0.1493(2) 0.0114(6) Uani 1 1 d . . .
O3 O 0.7627(3) 0.6557(3) 0.4237(3) 0.0201(6) Uani 1 1 d . . .
H1 H 0.7984(1) 0.6268(2) 0.3250(1) 0.044(15) Uiso 1 1 d . . .
H2 H 0.8926(1) 0.6407(1) 0.4930(1) 0.016(11) Uiso 1 1 d . . .

loop_
_atom_site_aniso_label
_atom_site_aniso_U_11
_atom_site_aniso_U_22
_atom_site_aniso_U_33
_atom_site_aniso_U_23
_atom_site_aniso_U_13
_atom_site_aniso_U_12
Fe1 0.0071(5) 0.0059(5) 0.0092(6) 0.00105(15) 0.00007(14) -0.00104(18)
S1 0.0061(6) 0.0046(6) 0.0065(6) 0.000 0.000 0.0003(2)
O1 0.0143(10) 0.0087(9) 0.0139(10) 0.0047(7) -0.0031(6) 0.0002(7)
O2 0.0094(10) 0.0110(9) 0.0138(10) -0.0010(6) -0.0044(7) -0.0001(7)
O3 0.0200(10) 0.0161(12) 0.0242(12) -0.0018(8) 0.0032(8) -0.0025(8)

loop_
_atom_type_symbol
_atom_type_description
_atom_type_scat_dispersion_real
_atom_type_scat_dispersion_imag
_atom_type_scat_source
H H 0.0000 0.0000 'International Tables Vol C Tables 4.2.6.8 and 6.1.1.4'
Fe Fe 0.3463 0.8444 'International Tables Vol C Tables 4.2.6.8 and 6.1.1.4'
O O 0.0106 0.0060 'International Tables Vol C Tables 4.2.6.8 and 6.1.1.4'
S S 0.1246 0.1234 'International Tables Vol C Tables 4.2.6.8 and 6.1.1.4'

loop_
_geom_angle_atom_site_label_1
_geom_angle_atom_site_label_2
_geom_angle_atom_site_label_3
_geom_angle
_geom_angle_site_symmetry_1
_geom_angle_site_symmetry_3
O1 Fe1 O1 180.0 5_666 .
O1 Fe1 O3 86.12(8) 5_666 .
O1 Fe1 O3 93.88(8) . .
O1 Fe1 O3 93.88(8) 5_666 5_666
O1 Fe1 O3 86.12(8) . 5_666
O3 Fe1 O3 180.0 . 5_666
O1 Fe1 O2 87.77(7) 5_666 7_656
O1 Fe1 O2 92.23(7) . 7_656
O3 Fe1 O2 84.38(7) . 7_656
O3 Fe1 O2 95.62(7) 5_666 7_656
O1 Fe1 O2 92.23(7) 5_666 3_565
O1 Fe1 O2 87.77(7) . 3_565
O3 Fe1 O2 95.62(7) . 3_565
O3 Fe1 O2 84.38(7) 5_666 3_565
O2 Fe1 O2 180.0 7_656 3_565
O1 S1 O1 110.41(16) 2_565 .
O1 S1 O2 109.44(10) 2_565 .
O1 S1 O2 108.64(10) . .
O1 S1 O2 108.64(10) 2_565 2_565
O1 S1 O2 109.44(10) . 2_565
O2 S1 O2 110.27(16) . 2_565
S1 O1 Fe1 141.51(12) . .
S1 O2 Fe1 128.81(11) . 3_465
O3 O3 Fe1 118.08(18) 2_665 .
O3 O3 H1 105.21(14) 2_665 .
Fe1 O3 H1 110.44(16) . .
O3 O3 H2 101.41(19) 2_665 .
Fe1 O3 H2 110.75(16) . .
H1 O3 H2 110.48(19) . .

loop_
_geom_bond_atom_site_label_1
_geom_bond_atom_site_label_2
_geom_bond_distance
_geom_bond_site_symmetry_2
Fe1 O1 2.1154(19) 5_666
Fe1 O1 2.1154(19) .
Fe1 O3 2.164(2) .
Fe1 O3 2.164(2) 5_666
Fe1 O2 2.1872(19) 7_656
Fe1 O2 2.1872(19) 3_565
S1 O1 1.4798(19) 2_565
S1 O1 1.4798(19) .
S1 O2 1.4820(19) .
S1 O2 1.4820(19) 2_565
O2 Fe1 2.1872(19) 3_465
O3 O3 1.472(4) 2_665
O3 H1 0.942(2) .
O3 H2 1.036(2) .
